data_8104467
loop_
_publ_author_name
'von Schnering, H.G.'
'Goh, N.K.'
'Peters, K.'

_publ_section_title
;
 Crystal structure of diammoniumpentasulfide (N H4)2 S5
;
_journal_name_full 'Zeitschrift fuer Kristallographie (149,1979-)'
_journal_page_first 153
_journal_page_last 158
_journal_volume 172
_journal_year 1985
_chemical_formula_sum 'H8 N2 S5'
_chemical_name_systematic '(N H4)2 S5'
_space_group_IT_number 14
_symmetry_space_group_name_Hall '-P 2ybc'
_symmetry_space_group_name_H-M 'P 1 21/c 1'
_cell_angle_alpha 90
_cell_angle_beta 105.31
_cell_angle_gamma 90
_cell_formula_units_Z 4
_cell_length_a 5.427
_cell_length_b 16.225
_cell_length_c 9.43
_cell_volume 800.873
_citation_journal_id_ASTM ZEKRDZ
_cod_data_source_file vonSchnering_ZEKRDZ_1985_1988.cif
_cod_data_source_block H8N2S5
_cod_original_cell_volume 800.8729
_cod_database_code 8104467

loop_
_symmetry_equiv_pos_as_xyz
x,y,z
-x,y+1/2,-z+1/2
-x,-y,-z
x,-y-1/2,z-1/2

loop_
_atom_site_label
_atom_site_type_symbol
_atom_site_fract_x
_atom_site_fract_y
_atom_site_fract_z
_atom_site_occupancy
_atom_site_U_iso_or_equiv
N2 N-3 0.74093 0.16781 0.0948 1 0.0
S4 S 0.1101 0.31832 0.33059 1 0.0
H3 H+1 0.547 0.459 0.271 1 0.0
H7 H+1 0.733 0.218 0.054 1 0.0
H8 H+1 0.875 0.141 0.082 1 0.0
S1 S 0.67606 0.14556 0.43171 1 0.0
S5 S 0.22656 0.43072 0.42631 1 0.0
S2 S 0.05314 0.10985 0.49565 1 0.0
H2 H+1 0.413 0.03 0.329 1 0.0
H5 H+1 0.741 0.173 0.198 1 0.0
H6 H+1 0.611 0.137 0.047 1 0.0
N1 N-3 0.64761 0.4756 0.21725 1 0.0
H1 H+1 0.636 0.443 0.144 1 0.0
S3 S 0.24602 0.30464 0.1483 1 0.0
H4 H+1 0.804 0.48 0.279 1 0.0
